data_2203464
loop_
_publ_author_name
'Karakurt, Tuncay'
'Din\,cer, Muharrem'
'Kahveci, Bahittin'
'Usta, Asu'
'A\(gar, Erbil'
'\,Sa\,smaz, Selami'

_publ_section_title
3-(<i>p</i>-Chlorobenzyl)-4-(<i>p</i>-fluorobenzylideneamino)-4,5-dihydro-1<i>H</i>-1,2,4-triazol-5-one
_journal_issue 4
_journal_name_full 'Acta Crystallographica Section E'
_journal_page_first o654
_journal_page_last o655
_journal_paper_doi 10.1107/S1600536804006580
_journal_volume 60
_journal_year 2004
_chemical_formula_iupac 'C16 H12 Cl F N4 O'
_chemical_formula_moiety 'C16 H12 Cl F N4 O'
_chemical_formula_sum 'C16 H12 Cl F N4 O'
_chemical_formula_weight 330.75
_chemical_name_systematic
;
 3-p-Chlorobenzl-4-(p-florobenzylidenamino)-4,5-dihydro-1H-1,2,4-
 triazol-5-one
;
_space_group_IT_number 14
_symmetry_cell_setting monoclinic
_symmetry_space_group_name_Hall '-P 2ybc'
_symmetry_space_group_name_H-M 'P 1 21/c 1'
_atom_sites_solution_hydrogens geom
_atom_sites_solution_primary direct
_atom_sites_solution_secondary difmap
_audit_creation_method SHELXL-97
_cell_angle_alpha 90.00
_cell_angle_beta 103.900(12)
_cell_angle_gamma 90.00
_cell_formula_units_Z 4
_cell_length_a 15.219(2)
_cell_length_b 4.7796(4)
_cell_length_c 21.567(3)
_cell_measurement_reflns_used 3765
_cell_measurement_temperature 293(2)
_cell_measurement_theta_max 21.75
_cell_measurement_theta_min 1.38
_cell_volume 1522.9(3)
_computing_cell_refinement X-AREA
_computing_data_collection 'X-AREA (Stoe & Cie, 2002)'
_computing_data_reduction 'X-RED (Stoe & Cie, 2002)'
_computing_molecular_graphics 'ORTEP3 for Windows (Farrugia, 1997) and PLATON (Spek, 1990)'
_computing_publication_material 'WinGX (Farrugia, 1999)'
_computing_structure_refinement 'SHELXL97 (Sheldrick, 1997)'
_computing_structure_solution 'SHELXS86 (Sheldrick, 1990)'
_diffrn_ambient_temperature 293(2)
_diffrn_detector_area_resol_mean 6.67
_diffrn_measured_fraction_theta_full 1
_diffrn_measured_fraction_theta_max 1
_diffrn_measurement_device_type 'Stoe IPDS-2'
_diffrn_measurement_method 'w rotation'
_diffrn_radiation_monochromator 'plane graphite'
_diffrn_radiation_source 'fine-focus sealed tube'
_diffrn_radiation_type MoK\a
_diffrn_radiation_wavelength 0.71073
_diffrn_reflns_av_R_equivalents 0.1458
_diffrn_reflns_av_sigmaI/netI 0.1303
_diffrn_reflns_limit_h_max 18
_diffrn_reflns_limit_h_min -18
_diffrn_reflns_limit_k_max 5
_diffrn_reflns_limit_k_min -5
_diffrn_reflns_limit_l_max 26
_diffrn_reflns_limit_l_min -26
_diffrn_reflns_number 17224
_diffrn_reflns_theta_full 25.50
_diffrn_reflns_theta_max 25.50
_diffrn_reflns_theta_min 1.38
_diffrn_standards_decay_% 0
_diffrn_standards_interval_count 0
_diffrn_standards_interval_time 120
_diffrn_standards_number 0
_exptl_absorpt_coefficient_mu 0.271
_exptl_absorpt_correction_T_max 0.992
_exptl_absorpt_correction_T_min 0.907
_exptl_absorpt_correction_type integration
_exptl_absorpt_process_details '(X-RED; Stoe & Cie, 2002)'
_exptl_crystal_colour colourless
_exptl_crystal_density_diffrn 1.443
_exptl_crystal_density_method 'not measured'
_exptl_crystal_description needle
_exptl_crystal_F_000 680
_exptl_crystal_size_max 0.800
_exptl_crystal_size_mid 0.300
_exptl_crystal_size_min 0.030
_refine_diff_density_max 0.403
_refine_diff_density_min -0.226
_refine_ls_goodness_of_fit_ref 0.839
_refine_ls_hydrogen_treatment constr
_refine_ls_matrix_type full
_refine_ls_number_parameters 196
_refine_ls_number_reflns 2839
_refine_ls_restrained_S_all 0.839
_refine_ls_R_factor_all 0.1767
_refine_ls_R_factor_gt 0.0496
_refine_ls_shift/su_max 0.000
_refine_ls_shift/su_mean 0.000
_refine_ls_structure_factor_coef Fsqd
_refine_ls_weighting_details 'calc w = 1/[\s^2^(Fo^2^))^2^] where P = (Fo^2^+2Fc^2^)/3'
_refine_ls_weighting_scheme calc
_refine_ls_wR_factor_gt 0.0598
_refine_ls_wR_factor_ref 0.0753
_reflns_number_gt 959
_reflns_number_total 2839
_reflns_threshold_expression I>2\s(I)
_cod_data_source_file na6265.cif
_cod_data_source_block I
_cod_original_sg_symbol_H-M 'P 21/c'
_cod_database_code 2203464
_cod_database_fobs_code 2203464

loop_
_symmetry_equiv_pos_as_xyz
'x, y, z'
'-x, y+1/2, -z+1/2'
'-x, -y, -z'
'x, -y-1/2, z-1/2'

loop_
_atom_site_label
_atom_site_fract_x
_atom_site_fract_y
_atom_site_fract_z
_atom_site_U_iso_or_equiv
_atom_site_adp_type
_atom_site_calc_flag
_atom_site_refinement_flags
_atom_site_occupancy
_atom_site_type_symbol
Cl1 0.40583(8) 0.1615(3) 0.74625(5) 0.0964(4) Uani d . 1 Cl
F1 0.49286(17) -1.4317(6) 1.08680(11) 0.1193(9) Uani d . 1 F
O1 0.08257(15) -0.2731(5) 1.02429(10) 0.0620(7) Uani d . 1 O
N1 0.00971(19) -0.1279(7) 0.92131(14) 0.0621(9) Uani d . 1 N
H1A -0.0260 -0.0051 0.9311 0.075 Uiso calc R 1 H
N2 0.0125(2) -0.1883(7) 0.85883(13) 0.0632(9) Uani d . 1 N
N3 0.1104(2) -0.4453(6) 0.92789(13) 0.0524(9) Uani d . 1 N
N4 0.1788(2) -0.6393(7) 0.94526(14) 0.0585(9) Uani d . 1 N
C1 0.2682(3) -0.3628(9) 0.83003(18) 0.0752(13) Uani d . 1 C
H1 0.2812 -0.4824 0.8651 0.090 Uiso calc R 1 H
C2 0.3370(3) -0.2058(9) 0.81565(19) 0.0777(13) Uani d . 1 C
H2 0.3954 -0.2153 0.8416 0.093 Uiso calc R 1 H
C3 0.3187(3) -0.0390(9) 0.7637(2) 0.0644(12) Uani d . 1 C
C4 0.2331(3) -0.0217(10) 0.72586(19) 0.0925(16) Uani d . 1 C
H4 0.2207 0.0943 0.6902 0.111 Uiso calc R 1 H
C5 0.1653(3) -0.1787(9) 0.74115(19) 0.0813(14) Uani d . 1 C
H5 0.1072 -0.1700 0.7148 0.098 Uiso calc R 1 H
C6 0.1809(3) -0.3454(9) 0.79354(17) 0.0583(11) Uani d . 1 C
C7 0.1045(2) -0.5080(7) 0.81084(15) 0.0632(11) Uani d . 1 C
H7A 0.0538 -0.5183 0.7737 0.076 Uiso calc R 1 H
H7B 0.1247 -0.6974 0.8225 0.076 Uiso calc R 1 H
C8 0.0735(3) -0.3780(9) 0.86474(17) 0.0620(7) Uani d . 1 C
C9 0.0678(2) -0.2788(9) 0.96477(19) 0.0606(12) Uani d . 1 C
C10 0.2069(3) -0.7022(9) 1.00364(18) 0.0667(12) Uani d . 1 C
H10 0.1798 -0.6214 1.0336 0.080 Uiso calc R 1 H
C11 0.2813(3) -0.8998(8) 1.02468(18) 0.0576(11) Uani d . 1 C
C12 0.3269(3) -1.0064(8) 0.98300(19) 0.0750(13) Uani d . 1 C
H12 0.3100 -0.9563 0.9401 0.090 Uiso calc R 1 H
C13 0.3980(3) -1.1887(10) 1.0042(2) 0.0958(16) Uani d . 1 C
H13 0.4290 -1.2641 0.9758 0.115 Uiso calc R 1 H
C14 0.4217(4) -1.2550(12) 1.0661(3) 0.1193(9) Uani d . 1 C
C15 0.3792(3) -1.1568(10) 1.10870(19) 0.1038(16) Uani d . 1 C
H15 0.3972 -1.2082 1.1515 0.125 Uiso calc R 1 H
C16 0.3083(3) -0.9778(10) 1.0876(2) 0.0958(16) Uani d . 1 C
H16 0.2775 -0.9071 1.1166 0.115 Uiso calc R 1 H

loop_
_atom_site_aniso_label
_atom_site_aniso_U_11
_atom_site_aniso_U_22
_atom_site_aniso_U_33
_atom_site_aniso_U_12
_atom_site_aniso_U_13
_atom_site_aniso_U_23
Cl1 0.0849(9) 0.1165(10) 0.0946(8) -0.0106(8) 0.0351(7) 0.0066(9)
F1 0.115(2) 0.136(3) 0.0988(17) 0.0653(16) 0.0095(16) 0.0026(17)
O1 0.0649(15) 0.0761(18) 0.0464(13) 0.0154(13) 0.0162(12) 0.0004(14)
N1 0.049(2) 0.079(3) 0.0603(19) 0.019(2) 0.0168(18) 0.006(2)
N2 0.065(2) 0.076(3) 0.0480(19) 0.002(2) 0.0130(17) 0.0014(19)
N3 0.051(2) 0.058(2) 0.0490(19) 0.0059(18) 0.0125(18) -0.0015(18)
N4 0.057(2) 0.063(3) 0.055(2) 0.011(2) 0.0129(17) 0.002(2)
C1 0.069(3) 0.097(4) 0.056(3) 0.000(3) 0.006(3) 0.019(3)
C2 0.063(3) 0.108(4) 0.058(3) -0.002(3) 0.007(2) 0.011(3)
C3 0.067(3) 0.073(3) 0.061(3) -0.002(3) 0.031(2) 0.001(3)
C4 0.066(3) 0.133(5) 0.079(3) 0.015(3) 0.019(3) 0.043(3)
C5 0.056(3) 0.116(4) 0.070(3) 0.010(3) 0.012(2) 0.022(3)
C6 0.067(3) 0.065(3) 0.044(2) 0.008(3) 0.015(2) -0.005(2)
C7 0.069(3) 0.070(3) 0.048(2) -0.007(2) 0.009(2) -0.011(2)
C8 0.0649(15) 0.0761(18) 0.0464(13) 0.0154(13) 0.0162(12) 0.0004(14)
C9 0.050(3) 0.069(3) 0.063(3) 0.000(2) 0.012(2) -0.002(3)
C10 0.070(3) 0.075(3) 0.058(3) 0.017(3) 0.021(2) 0.000(3)
C11 0.060(3) 0.059(3) 0.053(2) 0.015(2) 0.010(2) -0.004(2)
C12 0.085(3) 0.084(3) 0.055(2) 0.032(3) 0.015(2) 0.002(3)
C13 0.096(4) 0.116(4) 0.082(3) 0.048(3) 0.035(3) -0.009(3)
C14 0.115(2) 0.136(3) 0.0988(17) 0.0653(16) 0.0095(16) 0.0026(17)
C15 0.125(4) 0.117(4) 0.062(3) 0.052(4) 0.008(3) 0.012(3)
C16 0.106(4) 0.126(4) 0.056(3) 0.055(4) 0.020(3) 0.003(3)

loop_
_atom_type_symbol
_atom_type_description
_atom_type_scat_dispersion_real
_atom_type_scat_dispersion_imag
_atom_type_scat_source
C C 0.0033 0.0016 'International Tables Vol C Tables 4.2.6.8 and 6.1.1.4'
H H 0.0000 0.0000 'International Tables Vol C Tables 4.2.6.8 and 6.1.1.4'
Cl Cl 0.1484 0.1585 'International Tables Vol C Tables 4.2.6.8 and 6.1.1.4'
F F 0.0171 0.0103 'International Tables Vol C Tables 4.2.6.8 and 6.1.1.4'
N N 0.0061 0.0033 'International Tables Vol C Tables 4.2.6.8 and 6.1.1.4'
O O 0.0106 0.0060 'International Tables Vol C Tables 4.2.6.8 and 6.1.1.4'

loop_
_geom_angle_atom_site_label_1
_geom_angle_atom_site_label_2
_geom_angle_atom_site_label_3
_geom_angle
_geom_angle_publ_flag
C9 N1 N2 113.5(3) ?
C9 N1 H1A 123.2 ?
N2 N1 H1A 123.2 ?
C8 N2 N1 104.0(3) ?
N4 N3 C8 121.8(3) yes
N4 N3 C9 131.0(3) yes
C8 N3 C9 107.2(3) ?
C10 N4 N3 118.9(3) yes
C6 C1 C2 121.3(4) ?
C6 C1 H1 119.4 ?
C2 C1 H1 119.4 ?
C3 C2 C1 119.4(4) ?
C3 C2 H2 120.3 ?
C1 C2 H2 120.3 ?
C2 C3 C4 120.7(4) ?
C2 C3 Cl1 119.1(4) ?
C4 C3 Cl1 120.2(4) ?
C3 C4 C5 119.1(4) ?
C3 C4 H4 120.4 ?
C5 C4 H4 120.4 ?
C6 C5 C4 121.8(4) ?
C6 C5 H5 119.1 ?
C4 C5 H5 119.1 ?
C5 C6 C1 117.7(4) ?
C5 C6 C7 120.9(4) ?
C1 C6 C7 121.4(4) ?
C8 C7 C6 112.5(3) yes
C8 C7 H7A 109.1 ?
C6 C7 H7A 109.1 ?
C8 C7 H7B 109.1 ?
C6 C7 H7B 109.1 ?
H7A C7 H7B 107.8 ?
N2 C8 N3 112.1(3) ?
N2 C8 C7 125.0(4) yes
N3 C8 C7 122.8(4) yes
O1 C9 N1 129.4(4) yes
O1 C9 N3 127.4(4) yes
N1 C9 N3 103.2(3) ?
N4 C10 C11 121.0(4) ?
N4 C10 H10 119.5 ?
C11 C10 H10 119.5 ?
C12 C11 C16 118.2(4) ?
C12 C11 C10 121.2(4) ?
C16 C11 C10 120.6(4) ?
C11 C12 C13 120.2(4) ?
C11 C12 H12 119.9 ?
C13 C12 H12 119.9 ?
C14 C13 C12 118.9(4) ?
C14 C13 H13 120.6 ?
C12 C13 H13 120.6 ?
C15 C14 C13 123.3(5) ?
C15 C14 F1 118.2(5) ?
C13 C14 F1 118.6(5) ?
C14 C15 C16 117.8(4) ?
C14 C15 H15 121.1 ?
C16 C15 H15 121.1 ?
C11 C16 C15 121.6(4) ?
C11 C16 H16 119.2 ?
C15 C16 H16 119.2 ?

loop_
_geom_bond_atom_site_label_1
_geom_bond_atom_site_label_2
_geom_bond_distance
_geom_bond_publ_flag
Cl1 C3 1.748(4) yes
F1 C14 1.362(5) yes
O1 C9 1.249(4) yes
N1 C9 1.335(4) yes
N1 N2 1.389(3) yes
N1 H1A 0.8600 ?
N2 C8 1.282(4) yes
N3 N4 1.377(4) yes
N3 C8 1.381(4) yes
N3 C9 1.391(4) yes
N4 C10 1.265(4) yes
C1 C6 1.374(4) ?
C1 C2 1.383(5) ?
C1 H1 0.9300 ?
C2 C3 1.349(5) ?
C2 H2 0.9300 ?
C3 C4 1.363(5) ?
C4 C5 1.379(5) ?
C4 H4 0.9300 ?
C5 C6 1.356(4) ?
C5 H5 0.9300 ?
C6 C7 1.518(5) yes
C7 C8 1.490(4) ?
C7 H7A 0.9700 ?
C7 H7B 0.9700 ?
C10 C11 1.460(5) yes
C10 H10 0.9300 ?
C11 C12 1.359(4) ?
C11 C16 1.371(5) ?
C12 C13 1.379(5) ?
C12 H12 0.9300 ?
C13 C14 1.334(6) ?
C13 H13 0.9300 ?
C14 C15 1.330(5) ?
C15 C16 1.368(5) ?
C15 H15 0.9300 ?
C16 H16 0.9300 ?

loop_
_geom_hbond_atom_site_label_D
_geom_hbond_atom_site_label_H
_geom_hbond_atom_site_label_A
_geom_hbond_site_symmetry_A
_geom_hbond_distance_DH
_geom_hbond_distance_HA
_geom_hbond_distance_DA
_geom_hbond_angle_DHA
N1 H1A O1 3_557 0.86 1.96 2.795(4) 164

loop_
_geom_torsion_atom_site_label_1
_geom_torsion_atom_site_label_2
_geom_torsion_atom_site_label_3
_geom_torsion_atom_site_label_4
_geom_torsion
C9 N1 N2 C8 -0.2(4)
C8 N3 N4 C10 -176.6(4)
C9 N3 N4 C10 5.7(6)
C6 C1 C2 C3 -2.1(6)
C1 C2 C3 C4 0.7(6)
C1 C2 C3 Cl1 179.4(3)
C2 C3 C4 C5 -0.3(6)
Cl1 C3 C4 C5 -179.0(3)
C3 C4 C5 C6 1.4(7)
C4 C5 C6 C1 -2.7(6)
C4 C5 C6 C7 177.7(4)
C2 C1 C6 C5 3.0(6)
C2 C1 C6 C7 -177.4(3)
C5 C6 C7 C8 -103.4(4)
C1 C6 C7 C8 77.0(5)
N1 N2 C8 N3 0.2(4)
N1 N2 C8 C7 -178.0(3)
N4 N3 C8 N2 -178.3(3)
C9 N3 C8 N2 -0.2(5)
N4 N3 C8 C7 -0.1(6)
C9 N3 C8 C7 178.0(3)
C6 C7 C8 N2 88.0(5)
C6 C7 C8 N3 -90.0(5)
N2 N1 C9 O1 179.2(4)
N2 N1 C9 N3 0.1(4)
N4 N3 C9 O1 -1.1(6)
C8 N3 C9 O1 -179.1(4)
N4 N3 C9 N1 178.0(3)
C8 N3 C9 N1 0.1(4)
N3 N4 C10 C11 -178.0(3)
N4 C10 C11 C12 4.8(6)
N4 C10 C11 C16 -176.6(4)
C16 C11 C12 C13 0.2(7)
C10 C11 C12 C13 178.8(4)
C11 C12 C13 C14 -0.8(8)
C12 C13 C14 C15 0.9(9)
C12 C13 C14 F1 -179.0(4)
C13 C14 C15 C16 -0.4(9)
F1 C14 C15 C16 179.5(5)
C12 C11 C16 C15 0.3(7)
C10 C11 C16 C15 -178.3(4)
C14 C15 C16 C11 -0.2(8)

loop_
_cod_related_entry_id
_cod_related_entry_database
_cod_related_entry_code
1 ChemSpider 21174375
